data_2220516
loop_
_publ_author_name
'Zhang, Weiguang'
'Jiang, Zhengjing'
'Lu, Lude'

_publ_section_title
;
 Tris(2,2'-bipyridine-\k^2^<i>N</i>,<i>N</i>')cadmium(II)
 bis(perchlorate) hemihydrate
;
_journal_coeditor_code HG2440
_journal_issue 1
_journal_name_full 'Acta Crystallographica Section E'
_journal_page_first m7
_journal_paper_doi 10.1107/S1600536808036593
_journal_volume 65
_journal_year 2009
_chemical_formula_iupac '[Cd (C10 H8 N2)3] (Cl O4)2, 0.5H2 O'
_chemical_formula_moiety 'C30 H24 Cd N6 2+, 2(Cl O4 -), 0.5(H2 O)'
_chemical_formula_sum 'C30 H25 Cd Cl2 N6 O8.5'
_chemical_formula_weight 788.87
_chemical_name_systematic
;
Tris(2,2'-bipyridine-\k^2^<i>N</i>,<i>N</i>')cadmium(II) bis(perchlorate)
hemihydrate
;
_space_group_IT_number 2
_symmetry_cell_setting triclinic
_symmetry_space_group_name_Hall '-P 1'
_symmetry_space_group_name_H-M 'P -1'
_atom_sites_solution_hydrogens geom
_atom_sites_solution_primary direct
_atom_sites_solution_secondary difmap
_audit_creation_method SHELXL-97
_cell_angle_alpha 104.6310(10)
_cell_angle_beta 92.6520(10)
_cell_angle_gamma 100.5200(10)
_cell_formula_units_Z 2
_cell_length_a 8.1704(3)
_cell_length_b 11.0282(5)
_cell_length_c 18.3875(7)
_cell_measurement_reflns_used 5350
_cell_measurement_temperature 173(2)
_cell_measurement_theta_max 24.24
_cell_measurement_theta_min 2.30
_cell_volume 1568.68(11)
_computing_cell_refinement 'SMART (Bruker, 2000)'
_computing_data_collection 'SMART (Bruker, 2000)'
_computing_data_reduction 'SAINT (Bruker, 2000)'
_computing_molecular_graphics 'SHELXTL (Sheldrick, 2008)'
_computing_publication_material 'SHELXTL (Sheldrick, 2008)'
_computing_structure_refinement 'SHELXL97 (Sheldrick, 2008)'
_computing_structure_solution 'SHELXS97 (Sheldrick, 2008)'
_diffrn_ambient_temperature 173(2)
_diffrn_measured_fraction_theta_full 0.982
_diffrn_measured_fraction_theta_max 0.982
_diffrn_measurement_device_type 'Bruker SMART CCD area-detector'
_diffrn_measurement_method '\f and \w'
_diffrn_radiation_monochromator graphite
_diffrn_radiation_source 'fine-focus sealed tube'
_diffrn_radiation_type MoK\a
_diffrn_radiation_wavelength 0.71073
_diffrn_reflns_av_R_equivalents 0.0366
_diffrn_reflns_av_sigmaI/netI 0.0398
_diffrn_reflns_limit_h_max 10
_diffrn_reflns_limit_h_min -9
_diffrn_reflns_limit_k_max 13
_diffrn_reflns_limit_k_min -13
_diffrn_reflns_limit_l_max 22
_diffrn_reflns_limit_l_min -22
_diffrn_reflns_number 19563
_diffrn_reflns_theta_full 26.00
_diffrn_reflns_theta_max 26.00
_diffrn_reflns_theta_min 1.15
_exptl_absorpt_coefficient_mu 0.930
_exptl_absorpt_correction_T_max 0.90
_exptl_absorpt_correction_T_min 0.82
_exptl_absorpt_correction_type multi-scan
_exptl_absorpt_process_details '(SADABS; Bruker, 2000)'
_exptl_crystal_colour 'light red'
_exptl_crystal_density_diffrn 1.670
_exptl_crystal_density_method 'not measured'
_exptl_crystal_description block
_exptl_crystal_F_000 794
_exptl_crystal_size_max 0.20
_exptl_crystal_size_mid 0.16
_exptl_crystal_size_min 0.12
_refine_diff_density_max 0.439
_refine_diff_density_min -0.543
_refine_ls_extinction_method none
_refine_ls_goodness_of_fit_ref 1.012
_refine_ls_hydrogen_treatment constr
_refine_ls_matrix_type full
_refine_ls_number_parameters 434
_refine_ls_number_reflns 6067
_refine_ls_number_restraints 0
_refine_ls_restrained_S_all 1.012
_refine_ls_R_factor_all 0.0433
_refine_ls_R_factor_gt 0.0342
_refine_ls_shift/su_max 0.001
_refine_ls_shift/su_mean 0.000
_refine_ls_structure_factor_coef Fsqd
_refine_ls_weighting_details 'calc w=1/[\s^2^(Fo^2^)+(0.0692P)^2^] where P=(Fo^2^+2Fc^2^)/3'
_refine_ls_weighting_scheme calc
_refine_ls_wR_factor_gt 0.0946
_refine_ls_wR_factor_ref 0.1067
_reflns_number_gt 5114
_reflns_number_total 6067
_reflns_threshold_expression I>2\s(I)
_cod_data_source_file hg2440.cif
_cod_data_source_block I
_cod_original_sg_symbol_H-M 'P -1 '
_cod_original_formula_sum 'C30 H25 Cd1 Cl2 N6 O8.5'
_cod_database_code 2220516
_cod_database_fobs_code 2220516

loop_
_symmetry_equiv_pos_as_xyz
'x, y, z'
'-x, -y, -z'

loop_
_atom_site_type_symbol
_atom_site_label
_atom_site_fract_x
_atom_site_fract_y
_atom_site_fract_z
_atom_site_U_iso_or_equiv
_atom_site_adp_type
_atom_site_calc_flag
_atom_site_refinement_flags
_atom_site_occupancy
_atom_site_disorder_assembly
_atom_site_disorder_group
Cd Cd1 0.49907(3) 0.73554(2) 0.243298(12) 0.03097(10) Uani d . 1 . .
N N1 0.6598(3) 0.6830(2) 0.33902(14) 0.0294(6) Uani d . 1 . .
N N2 0.6508(3) 0.5860(2) 0.18631(14) 0.0301(6) Uani d . 1 . .
N N3 0.3534(3) 0.7832(3) 0.14562(14) 0.0322(6) Uani d . 1 . .
N N4 0.6676(3) 0.8972(3) 0.20701(14) 0.0317(6) Uani d . 1 . .
N N5 0.2893(3) 0.5889(3) 0.28060(15) 0.0343(6) Uani d . 1 . .
N N6 0.3367(3) 0.8481(3) 0.32562(14) 0.0336(6) Uani d . 1 . .
C C1 0.7042(3) 0.5700(3) 0.31281(16) 0.0275(6) Uani d . 1 . .
C C2 0.7179(4) 0.4891(3) 0.35877(18) 0.0348(7) Uani d . 1 . .
H H2 0.7476 0.4086 0.3390 0.042 Uiso calc R 1 . .
C C3 0.6876(4) 0.5275(3) 0.43375(19) 0.0402(8) Uani d . 1 . .
H H3 0.6949 0.4733 0.4661 0.048 Uiso calc R 1 . .
C C4 0.6469(4) 0.6444(4) 0.46057(19) 0.0399(8) Uani d . 1 . .
H H4 0.6284 0.6735 0.5122 0.048 Uiso calc R 1 . .
C C5 0.6330(4) 0.7198(3) 0.41210(17) 0.0336(7) Uani d . 1 . .
H H5 0.6034 0.8006 0.4310 0.040 Uiso calc R 1 . .
C C6 0.7320(4) 0.5340(3) 0.23180(17) 0.0280(6) Uani d . 1 . .
C C7 0.8391(4) 0.4527(3) 0.20353(19) 0.0373(8) Uani d . 1 . .
H H7 0.8951 0.4154 0.2360 0.045 Uiso calc R 1 . .
C C8 0.8633(4) 0.4266(3) 0.1278(2) 0.0411(8) Uani d . 1 . .
H H8 0.9369 0.3718 0.1077 0.049 Uiso calc R 1 . .
C C9 0.7789(4) 0.4813(3) 0.08131(19) 0.0398(8) Uani d . 1 . .
H H9 0.7934 0.4651 0.0290 0.048 Uiso calc R 1 . .
C C10 0.6737(4) 0.5596(3) 0.11315(18) 0.0352(7) Uani d . 1 . .
H H10 0.6146 0.5965 0.0815 0.042 Uiso calc R 1 . .
C C11 0.4207(4) 0.8910(3) 0.12777(17) 0.0312(7) Uani d . 1 . .
C C12 0.3271(5) 0.9441(4) 0.0842(2) 0.0444(9) Uani d . 1 . .
H H12 0.3754 1.0210 0.0723 0.053 Uiso calc R 1 . .
C C13 0.1647(5) 0.8857(4) 0.0582(2) 0.0491(9) Uani d . 1 . .
H H13 0.0998 0.9217 0.0282 0.059 Uiso calc R 1 . .
C C14 0.0970(4) 0.7748(4) 0.07580(19) 0.0447(9) Uani d . 1 . .
H H14 -0.0149 0.7320 0.0580 0.054 Uiso calc R 1 . .
C C15 0.1953(4) 0.7269(3) 0.12003(19) 0.0414(8) Uani d . 1 . .
H H15 0.1485 0.6505 0.1329 0.050 Uiso calc R 1 . .
C C16 0.5991(4) 0.9476(3) 0.15684(17) 0.0330(7) Uani d . 1 . .
C C17 0.6922(5) 1.0456(4) 0.1331(2) 0.0464(9) Uani d . 1 . .
H H17 0.6415 1.0839 0.0996 0.056 Uiso calc R 1 . .
C C18 0.8591(5) 1.0872(4) 0.1585(2) 0.0555(11) Uani d . 1 . .
H H18 0.9249 1.1541 0.1423 0.067 Uiso calc R 1 . .
C C19 0.9301(4) 1.0308(4) 0.2077(2) 0.0468(9) Uani d . 1 . .
H H19 1.0460 1.0556 0.2244 0.056 Uiso calc R 1 . .
C C20 0.8297(4) 0.9392(3) 0.23142(19) 0.0409(8) Uani d . 1 . .
H H20 0.8769 0.9030 0.2671 0.049 Uiso calc R 1 . .
C C21 0.2114(4) 0.6420(3) 0.34008(17) 0.0365(8) Uani d . 1 . .
C C22 0.1362(4) 0.5700(4) 0.3857(2) 0.0515(11) Uani d . 1 . .
H H22 0.0852 0.6096 0.4283 0.062 Uiso calc R 1 . .
C C23 0.1353(5) 0.4418(5) 0.3693(2) 0.0656(14) Uani d . 1 . .
H H23 0.0832 0.3916 0.4001 0.079 Uiso calc R 1 . .
C C24 0.2102(5) 0.3873(4) 0.3083(3) 0.0612(13) Uani d . 1 . .
H H24 0.2092 0.2981 0.2950 0.073 Uiso calc R 1 . .
C C25 0.2881(4) 0.4648(3) 0.2658(2) 0.0450(9) Uani d . 1 . .
H H25 0.3432 0.4270 0.2241 0.054 Uiso calc R 1 . .
C C26 0.2157(4) 0.7800(3) 0.35443(17) 0.0357(8) Uani d . 1 . .
C C27 0.0983(4) 0.8389(5) 0.3950(2) 0.0543(11) Uani d . 1 . .
H H27 0.0124 0.7901 0.4149 0.065 Uiso calc R 1 . .
C C28 0.1078(5) 0.9681(5) 0.4058(2) 0.0625(13) Uani d . 1 . .
H H28 0.0298 1.0098 0.4339 0.075 Uiso calc R 1 . .
C C29 0.2321(6) 1.0361(4) 0.3754(2) 0.0587(12) Uani d . 1 . .
H H29 0.2398 1.1251 0.3814 0.070 Uiso calc R 1 . .
C C30 0.3449(5) 0.9735(4) 0.3362(2) 0.0434(9) Uani d . 1 . .
H H30 0.4317 1.0209 0.3159 0.052 Uiso calc R 1 . .
Cl Cl1 0.30915(10) 0.28250(8) 0.06302(4) 0.03444(19) Uani d . 1 . .
O O1 0.2886(4) 0.4107(3) 0.07130(16) 0.0558(7) Uani d . 1 . .
O O2 0.4439(3) 0.2792(3) 0.11403(16) 0.0599(8) Uani d . 1 . .
O O3 0.3387(6) 0.2297(4) -0.01150(18) 0.1051(14) Uani d . 1 . .
O O4 0.1617(4) 0.2129(3) 0.0806(2) 0.0909(13) Uani d . 1 . .
Cl Cl2 0.75289(11) 0.16580(8) 0.41261(5) 0.0389(2) Uani d . 1 . .
O O5 0.7279(3) 0.0316(2) 0.40528(15) 0.0488(6) Uani d . 1 . .
O O6 0.6449(3) 0.2223(3) 0.46332(17) 0.0605(8) Uani d . 1 . .
O O7 0.9241(3) 0.2243(3) 0.44150(15) 0.0558(7) Uani d . 1 . .
O O8 0.7206(4) 0.1863(2) 0.34000(15) 0.0639(8) Uani d . 1 . .
O O9 0.4144(9) 0.1855(6) 0.2510(3) 0.0752(19) Uani d P 0.50 . .
H H9A 0.4323 0.2135 0.2125 0.090 Uiso d PR 0.50 . .
H H9B 0.5080 0.1881 0.2741 0.090 Uiso d PR 0.50 . .

loop_
_atom_site_aniso_label
_atom_site_aniso_U_11
_atom_site_aniso_U_22
_atom_site_aniso_U_33
_atom_site_aniso_U_12
_atom_site_aniso_U_13
_atom_site_aniso_U_23
Cd1 0.03118(15) 0.03525(17) 0.03679(15) 0.01384(10) 0.01081(10) 0.02177(11)
N1 0.0266(13) 0.0319(15) 0.0321(13) 0.0070(11) 0.0015(10) 0.0123(11)
N2 0.0314(14) 0.0286(14) 0.0346(14) 0.0091(11) 0.0050(11) 0.0136(11)
N3 0.0347(14) 0.0329(15) 0.0339(14) 0.0088(12) 0.0074(11) 0.0158(12)
N4 0.0332(14) 0.0316(15) 0.0331(14) 0.0070(11) 0.0079(11) 0.0123(12)
N5 0.0298(14) 0.0376(17) 0.0343(14) -0.0015(12) -0.0016(11) 0.0144(12)
N6 0.0276(13) 0.0422(17) 0.0334(14) 0.0115(12) 0.0054(11) 0.0108(12)
C1 0.0245(15) 0.0268(16) 0.0332(15) 0.0059(12) 0.0013(12) 0.0115(13)
C2 0.0365(17) 0.0321(18) 0.0413(18) 0.0124(14) 0.0049(14) 0.0155(15)
C3 0.044(2) 0.044(2) 0.0403(18) 0.0098(16) 0.0021(15) 0.0245(16)
C4 0.0398(19) 0.052(2) 0.0304(16) 0.0107(16) 0.0043(14) 0.0142(16)
C5 0.0330(17) 0.0354(19) 0.0342(16) 0.0093(14) 0.0040(13) 0.0104(14)
C6 0.0260(15) 0.0258(16) 0.0349(16) 0.0062(12) 0.0033(12) 0.0120(13)
C7 0.0389(18) 0.0336(18) 0.0431(18) 0.0155(15) 0.0008(14) 0.0117(15)
C8 0.0415(19) 0.0353(19) 0.048(2) 0.0167(15) 0.0110(15) 0.0067(16)
C9 0.048(2) 0.038(2) 0.0345(17) 0.0082(16) 0.0124(15) 0.0109(15)
C10 0.0399(18) 0.0368(19) 0.0338(17) 0.0095(15) 0.0081(14) 0.0163(14)
C11 0.0402(18) 0.0288(17) 0.0295(15) 0.0120(14) 0.0088(13) 0.0123(13)
C12 0.053(2) 0.042(2) 0.047(2) 0.0158(17) 0.0025(17) 0.0229(17)
C13 0.055(2) 0.054(2) 0.049(2) 0.0261(19) -0.0013(17) 0.0233(19)
C14 0.0367(19) 0.056(2) 0.0426(19) 0.0150(17) -0.0029(15) 0.0124(17)
C15 0.0425(19) 0.039(2) 0.0441(19) 0.0038(15) 0.0016(15) 0.0179(16)
C16 0.0432(18) 0.0288(17) 0.0329(16) 0.0102(14) 0.0127(14) 0.0153(14)
C17 0.054(2) 0.044(2) 0.048(2) 0.0061(17) 0.0139(17) 0.0257(17)
C18 0.059(3) 0.042(2) 0.065(3) -0.0041(19) 0.023(2) 0.020(2)
C19 0.0372(19) 0.045(2) 0.053(2) 0.0009(16) 0.0099(16) 0.0086(18)
C20 0.041(2) 0.038(2) 0.0427(19) 0.0066(16) 0.0029(15) 0.0106(16)
C21 0.0248(16) 0.053(2) 0.0295(16) -0.0026(14) -0.0019(12) 0.0162(15)
C22 0.0375(19) 0.074(3) 0.0388(19) -0.0165(19) -0.0037(15) 0.0289(19)
C23 0.050(2) 0.088(4) 0.054(3) -0.028(2) -0.015(2) 0.044(3)
C24 0.061(3) 0.047(2) 0.071(3) -0.018(2) -0.025(2) 0.035(2)
C25 0.043(2) 0.039(2) 0.051(2) -0.0024(16) -0.0087(16) 0.0181(17)
C26 0.0251(16) 0.056(2) 0.0271(15) 0.0074(15) 0.0023(12) 0.0129(15)
C27 0.0343(19) 0.097(4) 0.0361(19) 0.026(2) 0.0081(15) 0.016(2)
C28 0.053(3) 0.103(4) 0.041(2) 0.050(3) 0.0073(18) 0.011(2)
C29 0.075(3) 0.057(3) 0.047(2) 0.041(2) -0.010(2) 0.003(2)
C30 0.043(2) 0.040(2) 0.048(2) 0.0144(16) -0.0003(16) 0.0095(17)
Cl1 0.0324(4) 0.0375(5) 0.0363(4) 0.0062(3) 0.0032(3) 0.0155(3)
O1 0.0639(18) 0.0448(16) 0.0671(18) 0.0208(14) 0.0003(14) 0.0238(14)
O2 0.0509(16) 0.0511(17) 0.080(2) 0.0109(13) -0.0190(14) 0.0257(15)
O3 0.184(4) 0.103(3) 0.0511(19) 0.082(3) 0.038(2) 0.0193(19)
O4 0.0405(16) 0.090(3) 0.167(4) 0.0002(16) 0.0150(19) 0.087(3)
Cl2 0.0446(5) 0.0342(5) 0.0418(4) 0.0122(4) 0.0064(4) 0.0137(4)
O5 0.0504(15) 0.0356(14) 0.0681(17) 0.0119(11) 0.0114(13) 0.0242(13)
O6 0.0511(16) 0.0616(18) 0.0702(19) 0.0283(14) 0.0178(14) 0.0060(15)
O7 0.0423(14) 0.0619(18) 0.0617(17) -0.0040(13) 0.0091(12) 0.0235(14)
O8 0.109(2) 0.0407(16) 0.0478(15) 0.0232(16) -0.0063(15) 0.0195(13)
O9 0.105(5) 0.075(4) 0.066(4) 0.045(4) 0.018(3) 0.036(3)

loop_
_atom_type_symbol
_atom_type_description
_atom_type_scat_dispersion_real
_atom_type_scat_dispersion_imag
_atom_type_scat_source
C C 0.0033 0.0016 'International Tables Vol C Tables 4.2.6.8 and 6.1.1.4'
H H 0.0000 0.0000 'International Tables Vol C Tables 4.2.6.8 and 6.1.1.4'
Cd Cd -0.8075 1.2024 'International Tables Vol C Tables 4.2.6.8 and 6.1.1.4'
Cl Cl 0.1484 0.1585 'International Tables Vol C Tables 4.2.6.8 and 6.1.1.4'
N N 0.0061 0.0033 'International Tables Vol C Tables 4.2.6.8 and 6.1.1.4'
O O 0.0106 0.0060 'International Tables Vol C Tables 4.2.6.8 and 6.1.1.4'

loop_
_geom_angle_atom_site_label_1
_geom_angle_atom_site_label_2
_geom_angle_atom_site_label_3
_geom_angle_site_symmetry_1
_geom_angle_site_symmetry_3
_geom_angle
_geom_angle_publ_flag
N4 Cd1 N2 . . 92.41(9) yes
N4 Cd1 N6 . . 101.98(10) yes
N2 Cd1 N6 . . 162.88(10) yes
N4 Cd1 N3 . . 71.23(9) yes
N2 Cd1 N3 . . 106.18(9) yes
N6 Cd1 N3 . . 87.41(9) yes
N4 Cd1 N5 . . 170.37(9) yes
N2 Cd1 N5 . . 96.17(10) yes
N6 Cd1 N5 . . 70.34(10) yes
N3 Cd1 N5 . . 102.03(9) yes
N4 Cd1 N1 . . 107.32(9) yes
N2 Cd1 N1 . . 70.96(9) yes
N6 Cd1 N1 . . 95.64(9) yes
N3 Cd1 N1 . . 176.86(8) yes
N5 Cd1 N1 . . 79.74(9) yes
C1 N1 C5 . . 118.7(3) ?
C1 N1 Cd1 . . 111.40(18) ?
C5 N1 Cd1 . . 121.4(2) ?
C10 N2 C6 . . 119.4(3) ?
C10 N2 Cd1 . . 123.3(2) ?
C6 N2 Cd1 . . 116.9(2) ?
C15 N3 C11 . . 119.1(3) ?
C15 N3 Cd1 . . 123.0(2) ?
C11 N3 Cd1 . . 116.1(2) ?
C20 N4 C16 . . 119.1(3) ?
C20 N4 Cd1 . . 123.3(2) ?
C16 N4 Cd1 . . 117.5(2) ?
C25 N5 C21 . . 118.0(3) ?
C25 N5 Cd1 . . 122.9(2) ?
C21 N5 Cd1 . . 114.7(2) ?
C30 N6 C26 . . 119.6(3) ?
C30 N6 Cd1 . . 122.2(2) ?
C26 N6 Cd1 . . 117.6(2) ?
N1 C1 C2 . . 121.6(3) ?
N1 C1 C6 . . 116.5(3) ?
C2 C1 C6 . . 121.8(3) ?
C3 C2 C1 . . 119.0(3) ?
C3 C2 H2 . . 120.5 ?
C1 C2 H2 . . 120.5 ?
C4 C3 C2 . . 119.0(3) ?
C4 C3 H3 . . 120.5 ?
C2 C3 H3 . . 120.5 ?
C3 C4 C5 . . 119.4(3) ?
C3 C4 H4 . . 120.3 ?
C5 C4 H4 . . 120.3 ?
N1 C5 C4 . . 122.2(3) ?
N1 C5 H5 . . 118.9 ?
C4 C5 H5 . . 118.9 ?
N2 C6 C7 . . 120.9(3) ?
N2 C6 C1 . . 116.6(3) ?
C7 C6 C1 . . 122.5(3) ?
C8 C7 C6 . . 119.4(3) ?
C8 C7 H7 . . 120.3 ?
C6 C7 H7 . . 120.3 ?
C7 C8 C9 . . 119.2(3) ?
C7 C8 H8 . . 120.4 ?
C9 C8 H8 . . 120.4 ?
C10 C9 C8 . . 118.1(3) ?
C10 C9 H9 . . 120.9 ?
C8 C9 H9 . . 120.9 ?
N2 C10 C9 . . 123.0(3) ?
N2 C10 H10 . . 118.5 ?
C9 C10 H10 . . 118.5 ?
N3 C11 C12 . . 120.6(3) ?
N3 C11 C16 . . 116.4(3) ?
C12 C11 C16 . . 123.0(3) ?
C13 C12 C11 . . 120.0(3) ?
C13 C12 H12 . . 120.0 ?
C11 C12 H12 . . 120.0 ?
C12 C13 C14 . . 119.3(3) ?
C12 C13 H13 . . 120.4 ?
C14 C13 H13 . . 120.4 ?
C13 C14 C15 . . 118.3(3) ?
C13 C14 H14 . . 120.8 ?
C15 C14 H14 . . 120.8 ?
N3 C15 C14 . . 122.8(3) ?
N3 C15 H15 . . 118.6 ?
C14 C15 H15 . . 118.6 ?
N4 C16 C17 . . 120.7(3) ?
N4 C16 C11 . . 116.7(3) ?
C17 C16 C11 . . 122.6(3) ?
C18 C17 C16 . . 119.4(4) ?
C18 C17 H17 . . 120.3 ?
C16 C17 H17 . . 120.3 ?
C17 C18 C19 . . 119.4(4) ?
C17 C18 H18 . . 120.3 ?
C19 C18 H18 . . 120.3 ?
C20 C19 C18 . . 118.1(3) ?
C20 C19 H19 . . 120.9 ?
C18 C19 H19 . . 120.9 ?
N4 C20 C19 . . 123.1(3) ?
N4 C20 H20 . . 118.4 ?
C19 C20 H20 . . 118.4 ?
N5 C21 C22 . . 121.2(4) ?
N5 C21 C26 . . 116.2(3) ?
C22 C21 C26 . . 122.5(3) ?
C23 C22 C21 . . 120.0(4) ?
C23 C22 H22 . . 120.0 ?
C21 C22 H22 . . 120.0 ?
C24 C23 C22 . . 118.9(4) ?
C24 C23 H23 . . 120.5 ?
C22 C23 H23 . . 120.5 ?
C23 C24 C25 . . 118.6(4) ?
C23 C24 H24 . . 120.7 ?
C25 C24 H24 . . 120.7 ?
N5 C25 C24 . . 123.2(4) ?
N5 C25 H25 . . 118.4 ?
C24 C25 H25 . . 118.4 ?
N6 C26 C27 . . 120.6(4) ?
N6 C26 C21 . . 117.1(3) ?
C27 C26 C21 . . 122.2(3) ?
C28 C27 C26 . . 119.5(4) ?
C28 C27 H27 . . 120.2 ?
C26 C27 H27 . . 120.2 ?
C27 C28 C29 . . 119.0(4) ?
C27 C28 H28 . . 120.5 ?
C29 C28 H28 . . 120.5 ?
C30 C29 C28 . . 119.1(4) ?
C30 C29 H29 . . 120.4 ?
C28 C29 H29 . . 120.4 ?
N6 C30 C29 . . 122.2(4) ?
N6 C30 H30 . . 118.9 ?
C29 C30 H30 . . 118.9 ?
O3 Cl1 O4 . . 110.3(3) ?
O3 Cl1 O2 . . 110.4(2) ?
O4 Cl1 O2 . . 108.31(19) ?
O3 Cl1 O1 . . 109.2(2) ?
O4 Cl1 O1 . . 108.11(19) ?
O2 Cl1 O1 . . 110.55(16) ?
O6 Cl2 O5 . . 110.51(17) ?
O6 Cl2 O8 . . 109.87(19) ?
O5 Cl2 O8 . . 109.15(16) ?
O6 Cl2 O7 . . 108.97(17) ?
O5 Cl2 O7 . . 109.12(16) ?
O8 Cl2 O7 . . 109.20(17) ?
H9A O9 H9B . . 108.6 ?

loop_
_geom_bond_atom_site_label_1
_geom_bond_atom_site_label_2
_geom_bond_site_symmetry_2
_geom_bond_distance
_geom_bond_publ_flag
Cd1 N4 . 2.304(3) yes
Cd1 N2 . 2.312(3) yes
Cd1 N6 . 2.330(3) yes
Cd1 N3 . 2.329(3) yes
Cd1 N5 . 2.383(3) yes
Cd1 N1 . 2.395(2) yes
N1 C1 . 1.340(4) ?
N1 C5 . 1.343(4) ?
N2 C10 . 1.332(4) ?
N2 C6 . 1.341(4) ?
N3 C15 . 1.334(4) ?
N3 C11 . 1.341(4) ?
N4 C20 . 1.337(4) ?
N4 C16 . 1.341(4) ?
N5 C25 . 1.325(4) ?
N5 C21 . 1.349(4) ?
N6 C30 . 1.336(4) ?
N6 C26 . 1.342(4) ?
C1 C2 . 1.390(4) ?
C1 C6 . 1.481(4) ?
C2 C3 . 1.384(5) ?
C2 H2 . 0.9500 ?
C3 C4 . 1.367(5) ?
C3 H3 . 0.9500 ?
C4 C5 . 1.378(5) ?
C4 H4 . 0.9500 ?
C5 H5 . 0.9500 ?
C6 C7 . 1.391(4) ?
C7 C8 . 1.380(5) ?
C7 H7 . 0.9500 ?
C8 C9 . 1.389(5) ?
C8 H8 . 0.9500 ?
C9 C10 . 1.374(5) ?
C9 H9 . 0.9500 ?
C10 H10 . 0.9500 ?
C11 C12 . 1.384(4) ?
C11 C16 . 1.492(4) ?
C12 C13 . 1.370(5) ?
C12 H12 . 0.9500 ?
C13 C14 . 1.370(5) ?
C13 H13 . 0.9500 ?
C14 C15 . 1.377(5) ?
C14 H14 . 0.9500 ?
C15 H15 . 0.9500 ?
C16 C17 . 1.380(5) ?
C17 C18 . 1.375(5) ?
C17 H17 . 0.9500 ?
C18 C19 . 1.382(6) ?
C18 H18 . 0.9500 ?
C19 C20 . 1.356(5) ?
C19 H19 . 0.9500 ?
C20 H20 . 0.9500 ?
C21 C22 . 1.384(5) ?
C21 C26 . 1.471(5) ?
C22 C23 . 1.368(6) ?
C22 H22 . 0.9500 ?
C23 C24 . 1.362(7) ?
C23 H23 . 0.9500 ?
C24 C25 . 1.389(5) ?
C24 H24 . 0.9500 ?
C25 H25 . 0.9500 ?
C26 C27 . 1.395(5) ?
C27 C28 . 1.375(6) ?
C27 H27 . 0.9500 ?
C28 C29 . 1.376(6) ?
C28 H28 . 0.9500 ?
C29 C30 . 1.374(5) ?
C29 H29 . 0.9500 ?
C30 H30 . 0.9500 ?
Cl1 O3 . 1.398(3) ?
Cl1 O4 . 1.404(3) ?
Cl1 O2 . 1.425(2) ?
Cl1 O1 . 1.425(3) ?
Cl2 O6 . 1.422(3) ?
Cl2 O5 . 1.427(3) ?
Cl2 O8 . 1.430(3) ?
Cl2 O7 . 1.444(3) ?
O9 H9A . 0.8500 ?
O9 H9B . 0.8500 ?
